data_7135483
loop_
_publ_author_name
'Hao, Jingbin'
'Wu, Shenao'
'Cao, Jiayun'
'Li, Qinzhen'
'Chai, Jinsong'
'Gao, Guiqi'
'Xiong, Lin'
'Yang, Sha'
'Zhu, Manzhou'

_publ_section_title
;
 Exploring the origin of chirality in Ag<sub>8</sub> clusters based on
 modular disassembly.
;
_journal_issue 8
_journal_name_full 'Chemical communications (Cambridge, England)'
_journal_page_first 2572
_journal_page_last 2575
_journal_paper_doi 10.1039/d5cc06965c
_journal_volume 62
_journal_year 2026
_chemical_absolute_configuration rm
_chemical_formula_moiety '2(C40 H68 Ag4 S4)'
_chemical_formula_sum 'C80 H136 Ag8 S8'
_chemical_formula_weight 2217.32
_space_group_crystal_system monoclinic
_space_group_IT_number 5
_space_group_name_Hall 'I 2y'
_space_group_name_H-M_alt 'I 1 2 1'
_atom_sites_solution_hydrogens mixed
_audit_creation_date 2025-12-15
_audit_creation_method
;
Olex2 1.5
(compiled 2023.03.06 svn.rbb2c1857 for OlexSys, GUI svn.r6748)
;
_audit_update_record
;
2025-12-17 deposited with the CCDC.	2025-12-22 downloaded from the CCDC.
;
_cell_angle_alpha 90
_cell_angle_beta 91.2890(10)
_cell_angle_gamma 90
_cell_formula_units_Z 2
_cell_length_a 16.9196(2)
_cell_length_b 12.7575(2)
_cell_length_c 20.1848(3)
_cell_measurement_reflns_used 26900
_cell_measurement_temperature 120.0(4)
_cell_measurement_theta_max 76.4580
_cell_measurement_theta_min 3.3510
_cell_volume 4355.82(11)
_computing_cell_refinement 'CrysAlisPro 1.171.43.143a (Rigaku OD, 2024)'
_computing_data_collection 'CrysAlisPro 1.171.43.143a (Rigaku OD, 2024)'
_computing_data_reduction 'CrysAlisPro 1.171.43.143a (Rigaku OD, 2024)'
_computing_molecular_graphics 'Olex2 1.5 (Dolomanov et al., 2009)'
_computing_publication_material 'Olex2 1.5 (Dolomanov et al., 2009)'
_computing_structure_refinement 'ShelXL (Sheldrick, 2015)'
_computing_structure_solution 'SHELXT 2014/5 (Sheldrick, 2014)'
_diffrn_ambient_temperature 120.15
_diffrn_detector_area_resol_mean 10.0000
_diffrn_detector_type HyPix
_diffrn_measured_fraction_theta_full 0.999
_diffrn_measured_fraction_theta_max 0.982
_diffrn_measurement_details
;
List of Runs (angles in degrees, time in seconds):

  # Type    Start    End  Width  t~exp~   \w     \q     \k     \f   Frames
#--------------------------------------------------------------------------
  1  \w    -82.00 -42.00   0.50    0.05    --  -48.07 -19.00 -30.00   80
  2  \w    -93.00 -41.00   0.50    0.05    --  -48.07 -38.00 -30.00  104
  3  \w   -109.00 -80.00   0.50    0.05    --  -48.07 -14.00  64.00   58
  4  \w    -66.00 -41.00   0.50    0.05    --  -48.07 -14.00  64.00   50
  5  \w    -73.00 -47.00   0.50    0.09    -- -103.74  77.00  60.00   52
  6  \w     -6.00  20.00   0.50    0.05    --  -48.07  14.00-124.00   52
  7  \w     30.00 101.00   0.50    0.05    --   48.07  77.00   0.00  142
  8  \w     56.00  83.00   0.50    0.05    --   48.07  77.00  30.00   54
  9  \w     29.00  54.00   0.50    0.05    --   48.07  77.00 -30.00   50
 10  \w     38.00 100.00   0.50    0.05    --   48.07  57.00   0.00  124
 11  \w     37.00  97.00   0.50    0.05    --   48.07  57.00 -60.00  120
 12  \w     29.00  60.00   0.50    0.05    --   48.07  77.00 -60.00   62
 13  \w     28.00  74.00   0.50    0.05    --   48.07  77.00 -90.00   92
 14  \w     67.00 115.00   0.50    0.05    --   48.07  14.00-124.00   96
 15  \w    101.00 137.00   0.50    0.09    --  103.74  14.00-124.00   72
 16  \w    151.00 176.00   0.50    0.09    --  103.74  77.00 -90.00   50
 17  \w     86.00 171.00   0.50    0.09    --  103.74  77.00   0.00  170
 18  \w     84.00 109.00   0.50    0.09    --  103.74  77.00 -30.00   50
 19  \w     85.00 112.00   0.50    0.09    --  103.74  77.00 -60.00   54
 20  \w     91.00 117.00   0.50    0.09    --  103.74  57.00 -60.00   52
 21  \w     83.00 110.00   0.50    0.09    --  103.74  77.00 -90.00   54
 22  \w     95.00 173.00   0.50    0.09    --  103.74  57.00 -90.00  156
 23  \w     99.00 124.00   0.50    0.09    --  103.74  57.00  30.00   50
 24  \w     20.00  70.00   0.50    0.05    --   48.07-125.00-180.00  100
 25  \w     35.00 105.00   0.50    0.09    --  103.74 -99.00 -90.00  140
 26  \w     34.00  71.00   0.50    0.09    --  103.74 -99.00 -60.00   74
 27  \w     74.00 104.00   0.50    0.09    --  103.74 -99.00 -60.00   60
 28  \w     64.00 103.00   0.50    0.09    --  103.74-125.00  30.00   78
 29  \w     19.00  92.00   0.50    0.05    --   48.07-125.00 -30.00  146
 30  \w     63.00  89.00   0.50    0.09    --  103.74 -99.00-180.00   52
 31  \w     37.00  62.00   0.50    0.09    --  103.74 -99.00-180.00   50
 32  \w     34.00 106.00   0.50    0.09    --  103.74 -99.00-150.00  144
 33  \w     33.00  68.00   0.50    0.09    --  103.74 -57.00 -60.00   70
 34  \w     40.00  67.00   0.50    0.09    --  103.74 -57.00 -90.00   54
 35  \w    -22.00  26.00   0.50    0.05    --   48.07 -14.00  64.00   96
 36  \w   -109.00 -82.00   0.50    0.09    -- -103.74 -79.00  28.21   54
 37  \w   -109.00 -84.00   0.50    0.09    -- -103.74 -77.00  30.00   50
 38  \w   -118.00 -84.00   0.50    0.09    -- -103.74 -77.00  22.17   68
 39  \w   -108.00 -83.00   0.50    0.09    -- -103.74 -77.00   0.00   50
 40  \w   -108.00 -83.00   0.50    0.09    -- -103.74 -77.00  60.00   50
 41  \w   -173.00-147.00   0.50    0.09    -- -103.74 -77.00  60.00   52
 42  \w   -172.00-146.00   0.50    0.09    -- -103.74 -77.00   0.00   52
 43  \w   -108.00 -83.00   0.50    0.09    -- -103.74 -77.00 -60.00   50
 44  \w   -108.00 -83.00   0.50    0.09    -- -103.74 -77.00 -37.59   50
 45  \w   -109.00 -84.00   0.50    0.09    -- -103.74 -75.00 -30.24   50
 46  \w   -112.00 -87.00   0.50    0.09    -- -103.74 -68.00 -59.44   50
 47  \w   -108.00 -83.00   0.50    0.09    -- -103.74 -76.00 -71.03   50
 48  \w   -108.00 -83.00   0.50    0.09    -- -103.74 -77.00 -90.00   50
 49  \w   -173.00 -88.00   0.50    0.09    -- -103.74 -67.00 -91.85  170
 50  \w   -163.00-137.00   0.50    0.09    -- -103.74 -68.00 -59.44   52
 51  \w   -112.00 -87.00   0.50    0.09    -- -103.74 -66.00 -20.26   50
 52  \w   -112.00 -87.00   0.50    0.09    -- -103.74 -67.00  -3.17   50
 53  \w   -112.00 -87.00   0.50    0.09    -- -103.74 -67.00   2.26   50
 54  \w   -112.00 -87.00   0.50    0.09    -- -103.74 -68.00  60.10   50
 55  \w   -112.00 -87.00   0.50    0.09    -- -103.74 -66.00  37.79   50
 56  \w   -121.00 -87.00   0.50    0.09    -- -103.74 -66.00  30.14   68
 57  \w   -171.00-129.00   0.50    0.09    -- -103.74 -66.00  30.14   84
 58  \w   -173.00-147.00   0.50    0.09    -- -103.74 -65.00 -27.81   52
 59  \w   -118.00 -89.00   0.50    0.09    -- -103.74 -64.00 -68.31   58
 60  \w   -112.00 -87.00   0.50    0.09    -- -103.74 -66.00 -87.83   50
 61  \w   -119.00 -88.00   0.50    0.09    -- -103.74 -65.00 -27.81   62
 62  \w   -132.00 -89.00   0.50    0.09    -- -103.74 -63.00 -38.66   86
 63  \w   -114.00 -88.00   0.50    0.09    -- -103.74 -64.00  31.32   52
 64  \w   -115.00 -90.00   0.50    0.09    -- -103.74 -63.00  19.02   50
 65  \w   -174.00 -92.00   0.50    0.09    -- -103.74 -60.00 -14.03  164
 66  \w   -171.00-145.00   0.50    0.09    -- -103.74 -63.00 -38.66   52
 67  \w   -150.00-125.00   0.50    0.09    -- -103.74 -61.00 -86.87   50
 68  \w   -115.00 -89.00   0.50    0.09    -- -103.74 -61.00 -86.87   52
 69  \w   -115.00 -90.00   0.50    0.09    -- -103.74 -58.00 -56.35   50
 70  \w   -116.00 -91.00   0.50    0.09    -- -103.74 -57.00 -60.00   50
 71  \w   -130.00 -92.00   0.50    0.09    -- -103.74 -54.00 -70.24   76
 72  \w   -168.00-138.00   0.50    0.09    -- -103.74 -54.00 -70.24   60
 73  \w   -174.00 -93.00   0.50    0.09    -- -103.74 -54.00  12.47  162
 74  \w   -149.00 -93.00   0.50    0.09    -- -103.74 -51.00 -10.38  112
 75  \w   -139.00 -93.00   0.50    0.09    -- -103.74 -51.00  44.58   92
 76  \w   -119.00 -93.00   0.50    0.09    -- -103.74 -51.00  36.00   52
 77  \w   -120.00 -95.00   0.50    0.09    -- -103.74 -47.00  44.89   50
 78  \w   -135.00 -98.00   0.50    0.09    -- -103.74 -14.00  64.00   74
;
_diffrn_measurement_device 'four-circle diffractometer'
_diffrn_measurement_device_type 'XtaLAB Synergy R, HyPix'
_diffrn_measurement_method '\w scans'
_diffrn_radiation_type CuK\a
_diffrn_radiation_wavelength 1.54184
_diffrn_reflns_av_R_equivalents 0.1316
_diffrn_reflns_av_unetI/netI 0.0663
_diffrn_reflns_Laue_measured_fraction_full 0.999
_diffrn_reflns_Laue_measured_fraction_max 0.982
_diffrn_reflns_limit_h_max 21
_diffrn_reflns_limit_h_min -19
_diffrn_reflns_limit_k_max 13
_diffrn_reflns_limit_k_min -15
_diffrn_reflns_limit_l_max 25
_diffrn_reflns_limit_l_min -24
_diffrn_reflns_number 42202
_diffrn_reflns_point_group_measured_fraction_full 0.947
_diffrn_reflns_point_group_measured_fraction_max 0.910
_diffrn_reflns_theta_full 67.684
_diffrn_reflns_theta_max 76.700
_diffrn_reflns_theta_min 3.371
_exptl_absorpt_coefficient_mu 16.192
_exptl_absorpt_correction_T_max 1.00000
_exptl_absorpt_correction_T_min 0.00261
_exptl_absorpt_correction_type multi-scan
_exptl_absorpt_process_details
;
CrysAlisPro 1.171.43.143a (Rigaku Oxford Diffraction, 2024)
Empirical absorption correction using spherical harmonics,
implemented in SCALE3 ABSPACK scaling algorithm.
;
_exptl_crystal_colour colourless
_exptl_crystal_colour_primary colourless
_exptl_crystal_density_diffrn 1.691
_exptl_crystal_description block
_exptl_crystal_F_000 2240
_exptl_crystal_size_max 0.04
_exptl_crystal_size_mid 0.03
_exptl_crystal_size_min 0.02
_refine_diff_density_max 1.966
_refine_diff_density_min -1.696
_refine_diff_density_rms 0.191
_refine_ls_abs_structure_details
;
 Flack x determined using 3092 quotients [(I+)-(I-)]/[(I+)+(I-)]
 (Parsons, Flack and Wagner, Acta Cryst. B69 (2013) 249-259).
;
_refine_ls_abs_structure_Flack 0.044(18)
_refine_ls_extinction_method none
_refine_ls_goodness_of_fit_ref 1.062
_refine_ls_hydrogen_treatment constr
_refine_ls_matrix_type full
_refine_ls_number_parameters 444
_refine_ls_number_reflns 8370
_refine_ls_number_restraints 61
_refine_ls_restrained_S_all 1.064
_refine_ls_R_factor_all 0.0670
_refine_ls_R_factor_gt 0.0634
_refine_ls_shift/su_max 0.000
_refine_ls_shift/su_mean 0.000
_refine_ls_structure_factor_coef Fsqd
_refine_ls_weighting_details 'w=1/[\s^2^(Fo^2^)+(0.1301P)^2^] where P=(Fo^2^+2Fc^2^)/3'
_refine_ls_weighting_scheme calc
_refine_ls_wR_factor_gt 0.1684
_refine_ls_wR_factor_ref 0.1714
_reflns_Friedel_coverage 0.773
_reflns_Friedel_fraction_full 0.890
_reflns_Friedel_fraction_max 0.832
_reflns_number_gt 7773
_reflns_number_total 8370
_reflns_threshold_expression 'I > 2\s(I)'
_cod_data_source_file d5cc06965c2.cif
_cod_data_source_block Ag8-1
_cod_database_code 7135483
_shelx_shelxl_version_number 2017/1
_shelx_space_group_comment
;
The symmetry employed for this shelxl refinement is uniquely defined
by the following loop, which should always be used as a source of
symmetry information in preference to the above space-group names.
They are only intended as comments.
;
_shelx_estimated_absorpt_t_max 0.738
_shelx_estimated_absorpt_t_min 0.564
_olex2_refinement_description
;
1. Uiso/Uaniso restraints and constraints
Uanis(C15) \\sim Ueq, Uanis(C015) \\sim Ueq, Uanis(C017) \\sim Ueq, Uanis(C13)
\\sim Ueq, Uanis(C013) \\sim Ueq, Uanis(C019) \\sim Ueq, Uanis(C018) \\sim Ueq,
Uanis(C011) \\sim Ueq, Uanis(C00X) \\sim Ueq, Uanis(C00V) \\sim Ueq: with sigma
of 0.01 and sigma for terminal atoms of 0.02
2.a Riding coordinates:
 C011(H01D,H01E,H01F)
2.b Ternary CH refined with riding coordinates:
 C00C(H00E), C00D(H00F), C00H(H00O), C00I(H00P), C00M(H2), C00X(H6), C00Z(H7),
 C013(H013)
2.c Secondary CH2 refined with riding coordinates:
 C00A(H00A,H00B), C00B(H00C,H00D), C00G(H00M,H00N), C00J(H00Q,H00R), C13(H13A,
 H13B), C00Q(H00Y,H), C00R(H00Z,HA), C00W(H5,HJ), C012(H01G,H01H), C014(H01I,
 H01J), C017(H01K,H01L), C019(H01M,H01N)
2.d Idealised Me refined as rotating group:
 C6(H6A,H6B,H6C), C00E(H00G,H00H,H00I), C00F(H00J,H00K,H00L), C00L(H00S,H00T,
 H00U), C15(H15A,H15B,H15C), C00P(H00V,H00W,H00X), C00S(H00,HB,HC), C00T(H1,HD,
 HE), C00U(H3,HF,HG), C00V(H4,HH,HI), C010(H01A,H01B,H01C)
;
_olex2_submission_special_instructions 'No special instructions were received'
_oxdiff_exptl_absorpt_empirical_details
;
Empirical correction (ABSPACK) includes:
- Absorption correction using spherical harmonics
- Frame scaling
;

loop_
_space_group_symop_operation_xyz
'x, y, z'
'-x, y, -z'
'x+1/2, y+1/2, z+1/2'
'-x+1/2, y+1/2, -z+1/2'

loop_
_atom_site_label
_atom_site_type_symbol
_atom_site_fract_x
_atom_site_fract_y
_atom_site_fract_z
_atom_site_U_iso_or_equiv
_atom_site_adp_type
_atom_site_occupancy
_atom_site_site_symmetry_order
_atom_site_calc_flag
_atom_site_refinement_flags_posn
_atom_site_refinement_flags_adp
_atom_site_refinement_flags_occupancy
_atom_site_disorder_assembly
_atom_site_disorder_group
Ag01 Ag 0.42125(4) -0.73600(8) 0.07954(3) 0.0301(2) Uani 1 1 d . . . . .
Ag02 Ag 0.59742(4) -0.73524(7) 0.06360(3) 0.0285(2) Uani 1 1 d . . . . .
Ag03 Ag 0.39682(6) -0.40179(8) -0.05885(5) 0.0410(3) Uani 1 1 d . . . . .
Ag04 Ag 0.43451(6) -0.43045(9) 0.08685(5) 0.0437(3) Uani 1 1 d . . . . .
S1 S 0.34463(14) -0.8529(2) 0.01258(13) 0.0287(6) Uani 1 1 d . . . . .
S007 S 0.32487(19) -0.4959(3) 0.02182(17) 0.0398(7) Uani 1 1 d . . . . .
S2 S 0.51875(15) -0.6284(2) 0.13186(12) 0.0280(5) Uani 1 1 d . . . . .
S008 S 0.4685(2) -0.3299(3) -0.14807(15) 0.0379(7) Uani 1 1 d . . . . .
C009 C 0.4664(7) -0.6505(11) 0.2643(5) 0.033(3) Uani 1 1 d . . . . .
C00A C 0.4632(7) -0.5326(11) 0.2725(5) 0.032(3) Uani 1 1 d . . . . .
H00A H 0.414840 -0.511146 0.295692 0.039 Uiso 1 1 calc R U . . .
H00B H 0.464208 -0.496964 0.228918 0.039 Uiso 1 1 calc R U . . .
C00B C 0.5079(8) -0.6825(13) 0.3299(6) 0.041(3) Uani 1 1 d . . . . .
H00C H 0.476964 -0.663414 0.369160 0.049 Uiso 1 1 calc R U . . .
H00D H 0.521738 -0.757825 0.331282 0.049 Uiso 1 1 calc R U . . .
C00C C 0.5794(7) -0.6125(11) 0.3212(5) 0.036(3) Uani 1 1 d . . . . .
H00E H 0.618777 -0.617060 0.358828 0.043 Uiso 1 1 calc R U . . .
C00D C 0.2409(6) -0.8128(11) 0.0195(5) 0.031(2) Uani 1 1 d . . . . .
H00F H 0.240439 -0.735354 0.027011 0.037 Uiso 1 1 calc R U . . .
C6 C 0.1812(19) -0.258(3) -0.019(2) 0.128(13) Uani 1 1 d . . . . .
H6A H 0.185848 -0.216550 0.021393 0.191 Uiso 1 1 calc R U . . .
H6B H 0.133011 -0.238300 -0.043917 0.191 Uiso 1 1 calc R U . . .
H6C H 0.227301 -0.245664 -0.046677 0.191 Uiso 1 1 calc R U . . .
C00E C 0.1644(9) -0.7350(15) -0.0794(7) 0.051(3) Uani 1 1 d . . . . .
H00G H 0.132673 -0.751052 -0.119385 0.077 Uiso 1 1 calc R U . . .
H00H H 0.212598 -0.698038 -0.091858 0.077 Uiso 1 1 calc R U . . .
H00I H 0.133645 -0.690543 -0.049921 0.077 Uiso 1 1 calc R U . . .
C00F C 0.6604(7) -0.5660(12) 0.2187(6) 0.035(3) Uani 1 1 d . . . . .
H00J H 0.704727 -0.543515 0.247383 0.053 Uiso 1 1 calc R U . . .
H00K H 0.626440 -0.505652 0.208369 0.053 Uiso 1 1 calc R U . . .
H00L H 0.680663 -0.595287 0.177586 0.053 Uiso 1 1 calc R U . . .
C00G C 0.5397(7) -0.5062(10) 0.3153(6) 0.034(3) Uani 1 1 d . . . . .
H00M H 0.573727 -0.455050 0.292521 0.041 Uiso 1 1 calc R U . . .
H00N H 0.526084 -0.478160 0.359361 0.041 Uiso 1 1 calc R U . . .
C00H C 0.5325(6) -0.6823(10) 0.2168(5) 0.027(2) Uani 1 1 d . . . . .
H00O H 0.532135 -0.760443 0.213280 0.032 Uiso 1 1 calc R U . . .
C00I C 0.1117(7) -0.8830(13) -0.0103(6) 0.042(3) Uani 1 1 d . . . . .
H00P H 0.061327 -0.873011 -0.036386 0.050 Uiso 1 1 calc R U . . .
C00J C 0.1124(7) -0.8293(14) 0.0586(6) 0.041(3) Uani 1 1 d . . . . .
H00Q H 0.106566 -0.752208 0.055708 0.050 Uiso 1 1 calc R U . . .
H00R H 0.072594 -0.858888 0.088540 0.050 Uiso 1 1 calc R U . . .
C00K C 0.6126(7) -0.6492(11) 0.2543(5) 0.034(3) Uani 1 1 d . . . . .
C13 C 0.416(3) -0.066(4) -0.234(2) 0.140(12) Uani 1 1 d . U . . .
H13A H 0.387962 -0.002503 -0.249568 0.168 Uiso 1 1 calc R U . . .
H13B H 0.420475 -0.116089 -0.271135 0.168 Uiso 1 1 calc R U . . .
C00L C 0.6636(8) -0.7481(15) 0.2626(7) 0.052(4) Uani 1 1 d . . . . .
H00S H 0.712652 -0.730502 0.286861 0.079 Uiso 1 1 calc R U . . .
H00T H 0.676355 -0.775894 0.218814 0.079 Uiso 1 1 calc R U . . .
H00U H 0.634457 -0.801052 0.287308 0.079 Uiso 1 1 calc R U . . .
C00M C 0.2479(8) -0.4016(11) 0.0483(7) 0.039(3) Uani 1 1 d . . . . .
H2 H 0.275158 -0.333717 0.058574 0.047 Uiso 1 1 calc R U . . .
C15 C 0.391(2) -0.129(3) -0.0509(15) 0.116(11) Uani 1 1 d . U . . .
H15A H 0.355338 -0.069348 -0.043270 0.174 Uiso 1 1 calc R U . . .
H15B H 0.432242 -0.130075 -0.016142 0.174 Uiso 1 1 calc R U . . .
H15C H 0.360706 -0.194129 -0.049943 0.174 Uiso 1 1 calc R U . . .
C00N C 0.1862(6) -0.8358(11) -0.0442(6) 0.034(3) Uani 1 1 d . . . . .
C00O C 0.1975(6) -0.8636(12) 0.0771(6) 0.034(3) Uani 1 1 d . . . . .
C00P C 0.2215(7) -0.9102(13) -0.0944(6) 0.045(3) Uani 1 1 d . . . . .
H00V H 0.237451 -0.975380 -0.072153 0.068 Uiso 1 1 calc R U . . .
H00W H 0.267829 -0.877379 -0.114022 0.068 Uiso 1 1 calc R U . . .
H00X H 0.182031 -0.925658 -0.129246 0.068 Uiso 1 1 calc R U . . .
C00Q C 0.1264(8) -0.9950(14) 0.0115(8) 0.048(3) Uani 1 1 d . . . . .
H00Y H 0.144588 -1.038573 -0.025822 0.057 Uiso 1 1 calc R U . . .
H H 0.078110 -1.026670 0.029714 0.057 Uiso 1 1 calc R U . . .
C00R C 0.1923(8) -0.9834(14) 0.0659(7) 0.047(3) Uani 1 1 d . . . . .
H00Z H 0.177630 -1.020167 0.107024 0.057 Uiso 1 1 calc R U . . .
HA H 0.243166 -1.011723 0.050516 0.057 Uiso 1 1 calc R U . . .
C00S C 0.3874(8) -0.6998(14) 0.2485(7) 0.047(3) Uani 1 1 d . . . . .
H00 H 0.350830 -0.684645 0.284263 0.071 Uiso 1 1 calc R U . . .
HB H 0.393740 -0.775880 0.244235 0.071 Uiso 1 1 calc R U . . .
HC H 0.366079 -0.671122 0.206772 0.071 Uiso 1 1 calc R U . . .
C00T C 0.2296(8) -0.8336(13) 0.1456(6) 0.044(3) Uani 1 1 d . . . . .
H1 H 0.238340 -0.757664 0.147362 0.066 Uiso 1 1 calc R U . . .
HD H 0.279667 -0.870082 0.154312 0.066 Uiso 1 1 calc R U . . .
HE H 0.191344 -0.853547 0.179070 0.066 Uiso 1 1 calc R U . . .
C00U C 0.2573(11) -0.440(2) 0.1721(9) 0.072(5) Uani 1 1 d . . . . .
H3 H 0.297394 -0.494792 0.166832 0.107 Uiso 1 1 calc R U . . .
HF H 0.225170 -0.456288 0.210530 0.107 Uiso 1 1 calc R U . . .
HG H 0.283414 -0.372232 0.178747 0.107 Uiso 1 1 calc R U . . .
C00V C 0.6300(18) -0.130(3) -0.158(2) 0.122(10) Uani 1 1 d . U . . .
H4 H 0.667497 -0.113890 -0.193117 0.182 Uiso 1 1 calc R U . . .
HH H 0.646174 -0.194725 -0.135584 0.182 Uiso 1 1 calc R U . . .
HI H 0.629146 -0.072270 -0.126304 0.182 Uiso 1 1 calc R U . . .
C00W C 0.1604(10) -0.5416(16) 0.0965(9) 0.060(5) Uani 1 1 d . . . . .
H5 H 0.193947 -0.591028 0.071797 0.073 Uiso 1 1 calc R U . . .
HJ H 0.143744 -0.575358 0.138071 0.073 Uiso 1 1 calc R U . . .
C00X C 0.4960(9) -0.1914(13) -0.1339(8) 0.049(3) Uani 1 1 d . U . . .
H6 H 0.528785 -0.192230 -0.092003 0.059 Uiso 1 1 calc R U . . .
C00Y C 0.2053(9) -0.4356(17) 0.1110(8) 0.058(4) Uani 1 1 d . . . . .
C00Z C 0.1058(11) -0.391(2) 0.0416(13) 0.084(7) Uani 1 1 d . . . . .
H7 H 0.058391 -0.350173 0.026095 0.100 Uiso 1 1 calc R U . . .
C010 C 0.1754(16) -0.442(2) -0.0649(10) 0.085(7) Uani 1 1 d . . . . .
H01A H 0.125454 -0.429919 -0.089210 0.128 Uiso 1 1 calc R U . . .
H01B H 0.179949 -0.516774 -0.053732 0.128 Uiso 1 1 calc R U . . .
H01C H 0.219658 -0.421761 -0.092637 0.128 Uiso 1 1 calc R U . . .
C011 C 0.547(2) -0.211(2) -0.2551(13) 0.113(10) Uani 1 1 d . U . . .
H01D H 0.500313 -0.256685 -0.254882 0.170 Uiso 1 1 d R U . . .
H01E H 0.594743 -0.254445 -0.257732 0.170 Uiso 1 1 d R U . . .
H01F H 0.543713 -0.164255 -0.293432 0.170 Uiso 1 1 d R U . . .
C012 C 0.1369(12) -0.359(2) 0.1103(12) 0.079(6) Uani 1 1 d . . . . .
H01G H 0.154290 -0.285437 0.112391 0.094 Uiso 1 1 calc R U . . .
H01H H 0.098661 -0.373954 0.145527 0.094 Uiso 1 1 calc R U . . .
C013 C 0.5074(18) -0.036(2) -0.2005(13) 0.092(7) Uani 1 1 d . U . . .
H013 H 0.537734 0.021103 -0.222759 0.110 Uiso 1 1 calc R U . . .
C014 C 0.0891(11) -0.507(2) 0.0545(12) 0.075(6) Uani 1 1 d . . . . .
H01I H 0.085411 -0.546415 0.012468 0.090 Uiso 1 1 calc R U . . .
H01J H 0.039453 -0.515585 0.078820 0.090 Uiso 1 1 calc R U . . .
C015 C 0.4298(12) -0.1161(18) -0.1203(11) 0.070(5) Uani 1 1 d . U . . .
C016 C 0.1772(11) -0.3768(15) -0.0010(9) 0.063(5) Uani 1 1 d . . . . .
C017 C 0.377(2) -0.113(2) -0.1788(15) 0.102(8) Uani 1 1 d . U . . .
H01K H 0.360062 -0.185459 -0.190620 0.122 Uiso 1 1 calc R U . . .
H01L H 0.328700 -0.072368 -0.168627 0.122 Uiso 1 1 calc R U . . .
C018 C 0.5521(13) -0.1436(18) -0.1875(11) 0.069(5) Uani 1 1 d . U . . .
C019 C 0.4744(15) -0.011(2) -0.1304(13) 0.082(6) Uani 1 1 d . U . . .
H01M H 0.517112 0.000290 -0.096728 0.098 Uiso 1 1 calc R U . . .
H01N H 0.438272 0.050391 -0.131093 0.098 Uiso 1 1 calc R U . . .

loop_
_atom_site_aniso_label
_atom_site_aniso_U_11
_atom_site_aniso_U_22
_atom_site_aniso_U_33
_atom_site_aniso_U_23
_atom_site_aniso_U_13
_atom_site_aniso_U_12
Ag01 0.0212(3) 0.0463(5) 0.0227(3) -0.0041(3) -0.0019(2) -0.0020(3)
Ag02 0.0218(3) 0.0406(5) 0.0232(3) 0.0013(3) -0.0006(2) 0.0027(3)
Ag03 0.0424(5) 0.0426(7) 0.0384(5) -0.0017(4) 0.0091(4) -0.0091(4)
Ag04 0.0390(5) 0.0511(7) 0.0413(5) 0.0031(4) 0.0093(3) -0.0020(4)
S1 0.0201(10) 0.0372(17) 0.0289(11) -0.0044(10) 0.0017(9) -0.0048(9)
S007 0.0380(14) 0.0345(19) 0.0474(16) -0.0013(13) 0.0127(12) -0.0013(12)
S2 0.0292(11) 0.0322(16) 0.0223(10) -0.0008(10) -0.0033(9) 0.0004(10)
S008 0.0470(16) 0.0314(18) 0.0356(13) -0.0059(12) 0.0068(11) -0.0047(12)
C009 0.034(5) 0.051(9) 0.015(4) 0.001(4) 0.000(4) -0.009(5)
C00A 0.032(5) 0.044(8) 0.022(5) -0.004(4) 0.003(4) 0.001(5)
C00B 0.047(7) 0.048(9) 0.027(5) 0.002(5) -0.002(5) -0.009(6)
C00C 0.040(6) 0.044(8) 0.023(5) -0.001(5) -0.001(4) -0.010(5)
C00D 0.025(5) 0.038(7) 0.029(5) -0.004(5) 0.001(4) -0.003(4)
C6 0.11(2) 0.11(2) 0.17(3) 0.07(2) -0.05(2) 0.022(18)
C00E 0.052(7) 0.061(10) 0.041(6) 0.008(7) -0.010(5) 0.000(8)
C00F 0.029(5) 0.040(8) 0.036(5) -0.001(5) -0.008(4) -0.001(5)
C00G 0.039(6) 0.029(7) 0.034(5) -0.003(5) 0.001(4) -0.001(5)
C00H 0.030(5) 0.023(6) 0.027(5) 0.003(4) -0.002(4) -0.001(4)
C00I 0.025(5) 0.066(10) 0.033(6) -0.010(6) -0.006(4) -0.010(6)
C00J 0.030(5) 0.058(10) 0.036(6) -0.005(6) 0.002(5) -0.009(5)
C00K 0.034(5) 0.043(8) 0.023(5) 0.004(5) -0.008(4) 0.001(5)
C13 0.154(17) 0.135(16) 0.130(16) 0.011(12) -0.007(12) 0.020(12)
C00L 0.045(7) 0.069(11) 0.042(7) -0.009(7) -0.015(5) 0.006(7)
C00M 0.037(6) 0.034(8) 0.046(7) -0.010(5) -0.006(5) 0.011(5)
C15 0.129(19) 0.12(2) 0.103(16) -0.015(15) 0.055(15) 0.011(16)
C00N 0.023(5) 0.049(8) 0.030(5) -0.003(5) -0.006(4) -0.008(5)
C00O 0.023(5) 0.050(9) 0.029(5) -0.005(5) -0.002(4) -0.005(5)
C00P 0.031(6) 0.066(11) 0.038(6) -0.016(6) -0.005(5) -0.011(6)
C00Q 0.038(6) 0.047(10) 0.057(8) -0.009(7) -0.005(6) -0.018(6)
C00R 0.042(7) 0.054(10) 0.046(7) 0.005(7) 0.009(6) -0.002(6)
C00S 0.036(6) 0.060(10) 0.046(7) 0.002(6) 0.002(5) -0.011(6)
C00T 0.038(6) 0.061(10) 0.032(6) 0.000(6) -0.001(5) -0.011(6)
C00U 0.056(9) 0.105(17) 0.054(9) -0.015(10) 0.010(7) 0.004(10)
C00V 0.085(14) 0.113(19) 0.17(2) -0.010(18) 0.015(15) -0.034(14)
C00W 0.047(8) 0.081(14) 0.055(8) -0.002(8) 0.013(7) 0.005(8)
C00X 0.050(7) 0.041(8) 0.056(7) -0.009(6) 0.005(6) -0.010(6)
C00Y 0.038(7) 0.085(13) 0.050(8) -0.011(8) 0.002(6) 0.023(8)
C00Z 0.048(9) 0.088(17) 0.114(17) -0.016(14) -0.023(10) 0.030(10)
C010 0.108(17) 0.097(18) 0.050(10) -0.006(11) -0.029(10) 0.000(14)
C011 0.17(2) 0.092(17) 0.080(13) 0.004(12) 0.076(14) -0.023(15)
C012 0.056(9) 0.087(17) 0.092(14) -0.033(12) -0.003(9) 0.026(10)
C013 0.112(12) 0.074(12) 0.090(11) 0.010(9) -0.004(10) 0.001(10)
C014 0.051(9) 0.079(16) 0.095(15) -0.012(12) 0.001(9) 0.003(9)
C015 0.067(9) 0.069(10) 0.075(9) -0.009(8) 0.001(8) -0.004(8)
C016 0.066(10) 0.050(11) 0.071(10) 0.005(8) -0.034(8) 0.013(8)
C017 0.113(13) 0.090(13) 0.102(12) -0.023(10) -0.012(10) 0.009(10)
C018 0.073(9) 0.060(10) 0.074(9) -0.004(8) 0.016(8) -0.009(8)
C019 0.089(10) 0.062(11) 0.094(11) -0.004(9) 0.003(9) -0.003(9)

loop_
_atom_type_symbol
_atom_type_description
_atom_type_scat_dispersion_real
_atom_type_scat_dispersion_imag
_atom_type_scat_source
C C 0.0181 0.0091 'International Tables Vol C Tables 4.2.6.8 and 6.1.1.4'
H H 0.0000 0.0000 'International Tables Vol C Tables 4.2.6.8 and 6.1.1.4'
Ag Ag 0.1306 4.2820 'International Tables Vol C Tables 4.2.6.8 and 6.1.1.4'
S S 0.3331 0.5567 'International Tables Vol C Tables 4.2.6.8 and 6.1.1.4'

loop_
_geom_angle_atom_site_label_1
_geom_angle_atom_site_label_2
_geom_angle_atom_site_label_3
_geom_angle
_geom_angle_site_symmetry_1
_geom_angle_site_symmetry_3
_geom_angle_publ_flag
Ag02 Ag01 Ag02 88.81(3) 2_655 . ?
S1 Ag01 Ag02 118.07(7) . . ?
S1 Ag01 Ag02 52.39(7) . 2_655 ?
S2 Ag01 Ag02 120.00(7) . 2_655 ?
S2 Ag01 Ag02 50.60(7) . . ?
S2 Ag01 S1 168.39(9) . . ?
Ag01 Ag02 Ag01 91.18(3) 2_655 . ?
S1 Ag02 Ag01 52.43(6) 2_655 2_655 ?
S1 Ag02 Ag01 119.47(7) 2_655 . ?
S2 Ag02 Ag01 50.80(7) . . ?
S2 Ag02 Ag01 122.11(7) . 2_655 ?
S2 Ag02 S1 170.19(9) . 2_655 ?
Ag04 Ag03 Ag04 89.29(4) 2_655 . ?
S007 Ag03 Ag04 51.12(9) . . ?
S007 Ag03 Ag04 125.56(10) . 2_655 ?
S008 Ag03 Ag04 52.36(9) . 2_655 ?
S008 Ag03 Ag04 133.21(9) . . ?
S008 Ag03 S007 171.99(12) . . ?
Ag03 Ag04 Ag03 88.99(4) 2_655 . ?
S007 Ag04 Ag03 132.78(9) . 2_655 ?
S007 Ag04 Ag03 50.57(8) . . ?
S007 Ag04 S008 168.02(13) . 2_655 ?
S008 Ag04 Ag03 124.29(8) 2_655 . ?
S008 Ag04 Ag03 51.60(8) 2_655 2_655 ?
Ag02 S1 Ag01 75.18(9) 2_655 . ?
C00D S1 Ag01 107.0(4) . . ?
C00D S1 Ag02 106.4(4) . 2_655 ?
Ag03 S007 Ag04 78.31(10) . . ?
C00M S007 Ag03 104.0(5) . . ?
C00M S007 Ag04 98.9(4) . . ?
Ag02 S2 Ag01 78.61(9) . . ?
C00H S2 Ag01 105.5(4) . . ?
C00H S2 Ag02 105.3(4) . . ?
Ag03 S008 Ag04 76.04(11) . 2_655 ?
C00X S008 Ag03 112.5(5) . . ?
C00X S008 Ag04 105.3(5) . 2_655 ?
C00A C009 C00B 100.7(10) . . ?
C00A C009 C00H 110.9(10) . . ?
C00B C009 C00H 98.1(10) . . ?
C00S C009 C00A 113.8(12) . . ?
C00S C009 C00B 117.2(11) . . ?
C00S C009 C00H 114.3(11) . . ?
C009 C00A H00A 111.0 . . ?
C009 C00A H00B 111.0 . . ?
C009 C00A C00G 103.9(10) . . ?
H00A C00A H00B 109.0 . . ?
C00G C00A H00A 111.0 . . ?
C00G C00A H00B 111.0 . . ?
C009 C00B H00C 112.7 . . ?
C009 C00B H00D 112.7 . . ?
H00C C00B H00D 110.1 . . ?
C00C C00B C009 95.5(10) . . ?
C00C C00B H00C 112.7 . . ?
C00C C00B H00D 112.7 . . ?
C00B C00C H00E 113.4 . . ?
C00B C00C C00K 103.2(10) . . ?
C00G C00C C00B 100.5(11) . . ?
C00G C00C H00E 113.4 . . ?
C00G C00C C00K 111.8(10) . . ?
C00K C00C H00E 113.4 . . ?
S1 C00D H00F 107.3 . . ?
C00N C00D S1 115.2(8) . . ?
C00N C00D H00F 107.3 . . ?
C00O C00D S1 114.6(9) . . ?
C00O C00D H00F 107.3 . . ?
C00O C00D C00N 104.7(9) . . ?
H6A C6 H6B 109.5 . . ?
H6A C6 H6C 109.5 . . ?
H6B C6 H6C 109.5 . . ?
C016 C6 H6A 109.5 . . ?
C016 C6 H6B 109.5 . . ?
C016 C6 H6C 109.5 . . ?
H00G C00E H00H 109.5 . . ?
H00G C00E H00I 109.5 . . ?
H00H C00E H00I 109.5 . . ?
C00N C00E H00G 109.5 . . ?
C00N C00E H00H 109.5 . . ?
C00N C00E H00I 109.5 . . ?
H00J C00F H00K 109.5 . . ?
H00J C00F H00L 109.5 . . ?
H00K C00F H00L 109.5 . . ?
C00K C00F H00J 109.5 . . ?
C00K C00F H00K 109.5 . . ?
C00K C00F H00L 109.5 . . ?
C00A C00G H00M 111.4 . . ?
C00A C00G H00N 111.4 . . ?
C00C C00G C00A 102.1(10) . . ?
C00C C00G H00M 111.4 . . ?
C00C C00G H00N 111.4 . . ?
H00M C00G H00N 109.2 . . ?
S2 C00H H00O 107.6 . . ?
C009 C00H S2 113.5(8) . . ?
C009 C00H H00O 107.6 . . ?
C009 C00H C00K 104.9(9) . . ?
C00K C00H S2 115.3(8) . . ?
C00K C00H H00O 107.6 . . ?
C00J C00I H00P 113.9 . . ?
C00J C00I C00N 103.4(10) . . ?
C00N C00I H00P 113.9 . . ?
C00Q C00I H00P 113.9 . . ?
C00Q C00I C00J 99.2(11) . . ?
C00Q C00I C00N 111.1(12) . . ?
C00I C00J H00Q 112.8 . . ?
C00I C00J H00R 112.8 . . ?
H00Q C00J H00R 110.3 . . ?
C00O C00J C00I 94.6(10) . . ?
C00O C00J H00Q 112.8 . . ?
C00O C00J H00R 112.8 . . ?
C00C C00K C00H 100.0(9) . . ?
C00F C00K C00C 114.0(11) . . ?
C00F C00K C00H 114.6(9) . . ?
C00F C00K C00L 108.7(11) . . ?
C00L C00K C00C 111.6(10) . . ?
C00L C00K C00H 107.7(11) . . ?
H13A C13 H13B 109.1 . . ?
C013 C13 H13A 111.2 . . ?
C013 C13 H13B 111.2 . . ?
C017 C13 H13A 111.2 . . ?
C017 C13 H13B 111.2 . . ?
C017 C13 C013 103(3) . . ?
C00K C00L H00S 109.5 . . ?
C00K C00L H00T 109.5 . . ?
C00K C00L H00U 109.5 . . ?
H00S C00L H00T 109.5 . . ?
H00S C00L H00U 109.5 . . ?
H00T C00L H00U 109.5 . . ?
S007 C00M H2 107.3 . . ?
C00Y C00M S007 113.5(10) . . ?
C00Y C00M H2 107.3 . . ?
C00Y C00M C016 102.4(13) . . ?
C016 C00M S007 118.4(11) . . ?
C016 C00M H2 107.3 . . ?
H15A C15 H15B 109.5 . . ?
H15A C15 H15C 109.5 . . ?
H15B C15 H15C 109.5 . . ?
C015 C15 H15A 109.5 . . ?
C015 C15 H15B 109.5 . . ?
C015 C15 H15C 109.5 . . ?
C00E C00N C00D 110.8(11) . . ?
C00E C00N C00I 110.0(11) . . ?
C00E C00N C00P 108.2(11) . . ?
C00I C00N C00D 100.2(9) . . ?
C00P C00N C00D 115.0(10) . . ?
C00P C00N C00I 112.5(11) . . ?
C00D C00O C00J 99.0(10) . . ?
C00D C00O C00R 109.4(10) . . ?
C00J C00O C00R 101.3(11) . . ?
C00T C00O C00D 114.5(10) . . ?
C00T C00O C00J 117.4(11) . . ?
C00T C00O C00R 113.6(12) . . ?
C00N C00P H00V 109.5 . . ?
C00N C00P H00W 109.5 . . ?
C00N C00P H00X 109.5 . . ?
H00V C00P H00W 109.5 . . ?
H00V C00P H00X 109.5 . . ?
H00W C00P H00X 109.5 . . ?
C00I C00Q H00Y 111.2 . . ?
C00I C00Q H 111.2 . . ?
C00I C00Q C00R 103.0(11) . . ?
H00Y C00Q H 109.1 . . ?
C00R C00Q H00Y 111.2 . . ?
C00R C00Q H 111.2 . . ?
C00O C00R C00Q 103.6(12) . . ?
C00O C00R H00Z 111.0 . . ?
C00O C00R HA 111.0 . . ?
C00Q C00R H00Z 111.0 . . ?
C00Q C00R HA 111.0 . . ?
H00Z C00R HA 109.0 . . ?
C009 C00S H00 109.5 . . ?
C009 C00S HB 109.5 . . ?
C009 C00S HC 109.5 . . ?
H00 C00S HB 109.5 . . ?
H00 C00S HC 109.5 . . ?
HB C00S HC 109.5 . . ?
C00O C00T H1 109.5 . . ?
C00O C00T HD 109.5 . . ?
C00O C00T HE 109.5 . . ?
H1 C00T HD 109.5 . . ?
H1 C00T HE 109.5 . . ?
HD C00T HE 109.5 . . ?
H3 C00U HF 109.5 . . ?
H3 C00U HG 109.5 . . ?
HF C00U HG 109.5 . . ?
C00Y C00U H3 109.5 . . ?
C00Y C00U HF 109.5 . . ?
C00Y C00U HG 109.5 . . ?
H4 C00V HH 109.5 . . ?
H4 C00V HI 109.5 . . ?
HH C00V HI 109.5 . . ?
C018 C00V H4 109.5 . . ?
C018 C00V HH 109.5 . . ?
C018 C00V HI 109.5 . . ?
H5 C00W HJ 109.1 . . ?
C00Y C00W H5 111.2 . . ?
C00Y C00W HJ 111.2 . . ?
C014 C00W H5 111.2 . . ?
C014 C00W HJ 111.2 . . ?
C014 C00W C00Y 102.9(16) . . ?
S008 C00X H6 104.7 . . ?
C015 C00X S008 116.9(12) . . ?
C015 C00X H6 104.7 . . ?
C015 C00X C018 109.9(16) . . ?
C018 C00X S008 114.6(12) . . ?
C018 C00X H6 104.7 . . ?
C00M C00Y C00W 108.9(13) . . ?
C00U C00Y C00M 114.3(14) . . ?
C00U C00Y C00W 113.0(18) . . ?
C00U C00Y C012 117.9(16) . . ?
C012 C00Y C00M 100.6(16) . . ?
C012 C00Y C00W 100.6(15) . . ?
C012 C00Z H7 114.0 . . ?
C014 C00Z H7 114.0 . . ?
C014 C00Z C012 99(2) . . ?
C016 C00Z H7 114.0 . . ?
C016 C00Z C012 102.8(16) . . ?
C016 C00Z C014 111.4(18) . . ?
H01A C010 H01B 109.5 . . ?
H01A C010 H01C 109.5 . . ?
H01B C010 H01C 109.5 . . ?
C016 C010 H01A 109.5 . . ?
C016 C010 H01B 109.5 . . ?
C016 C010 H01C 109.5 . . ?
H01D C011 H01E 109.5 . . ?
H01D C011 H01F 109.5 . . ?
H01E C011 H01F 109.5 . . ?
C018 C011 H01D 109.9 . . ?
C018 C011 H01E 108.6 . . ?
C018 C011 H01F 110.0 . . ?
C00Y C012 C00Z 95.1(14) . . ?
C00Y C012 H01G 112.7 . . ?
C00Y C012 H01H 112.7 . . ?
C00Z C012 H01G 112.7 . . ?
C00Z C012 H01H 112.7 . . ?
H01G C012 H01H 110.2 . . ?
C13 C013 H013 117.1 . . ?
C018 C013 C13 107(2) . . ?
C018 C013 H013 117.1 . . ?
C019 C013 C13 94(2) . . ?
C019 C013 H013 117.1 . . ?
C019 C013 C018 101.8(19) . . ?
C00W C014 H01I 111.1 . . ?
C00W C014 H01J 111.1 . . ?
C00Z C014 C00W 103.4(17) . . ?
C00Z C014 H01I 111.1 . . ?
C00Z C014 H01J 111.1 . . ?
H01I C014 H01J 109.0 . . ?
C00X C015 C15 115(2) . . ?
C00X C015 C019 99.4(16) . . ?
C017 C015 C15 117(2) . . ?
C017 C015 C00X 108.3(19) . . ?
C017 C015 C019 99(2) . . ?
C019 C015 C15 115(2) . . ?
C6 C016 C00M 108.0(17) . . ?
C00Z C016 C6 107(2) . . ?
C00Z C016 C00M 102.9(15) . . ?
C00Z C016 C010 114.4(19) . . ?
C010 C016 C6 109(2) . . ?
C010 C016 C00M 115.0(15) . . ?
C13 C017 C015 110(3) . . ?
C13 C017 H01K 109.6 . . ?
C13 C017 H01L 109.6 . . ?
C015 C017 H01K 109.6 . . ?
C015 C017 H01L 109.6 . . ?
H01K C017 H01L 108.1 . . ?
C00V C018 C00X 109(2) . . ?
C00V C018 C011 116(2) . . ?
C00V C018 C013 113(2) . . ?
C00X C018 C011 110.6(16) . . ?
C00X C018 C013 99.1(17) . . ?
C013 C018 C011 108(2) . . ?
C013 C019 H01M 112.3 . . ?
C013 C019 H01N 112.3 . . ?
C015 C019 C013 97.2(19) . . ?
C015 C019 H01M 112.3 . . ?
C015 C019 H01N 112.3 . . ?
H01M C019 H01N 109.9 . . ?

loop_
_geom_bond_atom_site_label_1
_geom_bond_atom_site_label_2
_geom_bond_distance
_geom_bond_site_symmetry_2
_geom_bond_publ_flag
Ag01 Ag02 3.0053(9) . ?
Ag01 Ag02 2.8994(9) 2_655 ?
Ag01 S1 2.377(3) . ?
Ag01 S2 2.376(3) . ?
Ag02 S1 2.376(3) 2_655 ?
Ag02 S2 2.369(3) . ?
Ag03 Ag04 3.0175(14) . ?
Ag03 Ag04 2.9444(13) 2_655 ?
Ag03 S007 2.380(3) . ?
Ag03 S008 2.378(3) . ?
Ag04 S007 2.399(4) . ?
Ag04 S008 2.403(4) 2_655 ?
S1 C00D 1.836(11) . ?
S007 C00M 1.861(13) . ?
S2 C00H 1.858(11) . ?
S008 C00X 1.848(16) . ?
C009 C00A 1.51(2) . ?
C009 C00B 1.539(16) . ?
C009 C00H 1.544(16) . ?
C009 C00S 1.505(17) . ?
C00A H00A 0.9900 . ?
C00A H00B 0.9900 . ?
C00A C00G 1.578(16) . ?
C00B H00C 0.9900 . ?
C00B H00D 0.9900 . ?
C00B C00C 1.518(18) . ?
C00C H00E 1.0000 . ?
C00C C00G 1.517(19) . ?
C00C C00K 1.547(16) . ?
C00D H00F 1.0000 . ?
C00D C00N 1.594(14) . ?
C00D C00O 1.533(16) . ?
C6 H6A 0.9800 . ?
C6 H6B 0.9800 . ?
C6 H6C 0.9800 . ?
C6 C016 1.56(4) . ?
C00E H00G 0.9800 . ?
C00E H00H 0.9800 . ?
C00E H00I 0.9800 . ?
C00E C00N 1.51(2) . ?
C00F H00J 0.9800 . ?
C00F H00K 0.9800 . ?
C00F H00L 0.9800 . ?
C00F C00K 1.523(18) . ?
C00G H00M 0.9900 . ?
C00G H00N 0.9900 . ?
C00H H00O 1.0000 . ?
C00H C00K 1.594(15) . ?
C00I H00P 1.0000 . ?
C00I C00J 1.550(17) . ?
C00I C00N 1.568(16) . ?
C00I C00Q 1.51(2) . ?
C00J H00Q 0.9900 . ?
C00J H00R 0.9900 . ?
C00J C00O 1.542(17) . ?
C00K C00L 1.54(2) . ?
C13 H13A 0.9900 . ?
C13 H13B 0.9900 . ?
C13 C013 1.72(5) . ?
C13 C017 1.44(5) . ?
C00L H00S 0.9800 . ?
C00L H00T 0.9800 . ?
C00L H00U 0.9800 . ?
C00M H2 1.0000 . ?
C00M C00Y 1.53(2) . ?
C00M C016 1.572(18) . ?
C15 H15A 0.9800 . ?
C15 H15B 0.9800 . ?
C15 H15C 0.9800 . ?
C15 C015 1.57(3) . ?
C00N C00P 1.520(19) . ?
C00O C00R 1.55(2) . ?
C00O C00T 1.522(16) . ?
C00P H00V 0.9800 . ?
C00P H00W 0.9800 . ?
C00P H00X 0.9800 . ?
C00Q H00Y 0.9900 . ?
C00Q H 0.9900 . ?
C00Q C00R 1.55(2) . ?
C00R H00Z 0.9900 . ?
C00R HA 0.9900 . ?
C00S H00 0.9800 . ?
C00S HB 0.9800 . ?
C00S HC 0.9800 . ?
C00T H1 0.9800 . ?
C00T HD 0.9800 . ?
C00T HE 0.9800 . ?
C00U H3 0.9800 . ?
C00U HF 0.9800 . ?
C00U HG 0.9800 . ?
C00U C00Y 1.50(3) . ?
C00V H4 0.9800 . ?
C00V HH 0.9800 . ?
C00V HI 0.9800 . ?
C00V C018 1.44(4) . ?
C00W H5 0.9900 . ?
C00W HJ 0.9900 . ?
C00W C00Y 1.58(3) . ?
C00W C014 1.53(3) . ?
C00X H6 1.0000 . ?
C00X C015 1.51(3) . ?
C00X C018 1.58(3) . ?
C00Y C012 1.51(2) . ?
C00Z H7 1.0000 . ?
C00Z C012 1.53(3) . ?
C00Z C014 1.52(4) . ?
C00Z C016 1.51(3) . ?
C010 H01A 0.9800 . ?
C010 H01B 0.9800 . ?
C010 H01C 0.9800 . ?
C010 C016 1.54(3) . ?
C011 H01D 0.9801 . ?
C011 H01E 0.9799 . ?
C011 H01F 0.9798 . ?
C011 C018 1.62(3) . ?
C012 H01G 0.9900 . ?
C012 H01H 0.9900 . ?
C013 H013 1.0000 . ?
C013 C018 1.59(4) . ?
C013 C019 1.57(4) . ?
C014 H01I 0.9900 . ?
C014 H01J 0.9900 . ?
C015 C017 1.47(4) . ?
C015 C019 1.56(3) . ?
C017 H01K 0.9900 . ?
C017 H01L 0.9900 . ?
C019 H01M 0.9900 . ?
C019 H01N 0.9900 . ?

loop_
_geom_torsion_atom_site_label_1
_geom_torsion_atom_site_label_2
_geom_torsion_atom_site_label_3
_geom_torsion_atom_site_label_4
_geom_torsion
_geom_torsion_site_symmetry_1
_geom_torsion_site_symmetry_2
_geom_torsion_site_symmetry_3
_geom_torsion_site_symmetry_4
_geom_torsion_publ_flag
Ag01 S1 C00D C00N 149.9(8) . . . . ?
Ag01 S1 C00D C00O -88.5(9) . . . . ?
Ag01 S2 C00H C009 -77.9(9) . . . . ?
Ag01 S2 C00H C00K 161.1(8) . . . . ?
Ag02 S1 C00D C00N 70.8(10) 2_655 . . . ?
Ag02 S1 C00D C00O -167.6(8) 2_655 . . . ?
Ag02 S2 C00H C009 -160.1(8) . . . . ?
Ag02 S2 C00H C00K 78.9(9) . . . . ?
Ag03 S007 C00M C00Y -167.4(10) . . . . ?
Ag03 S007 C00M C016 72.5(13) . . . . ?
Ag03 S008 C00X C015 -56.2(15) . . . . ?
Ag03 S008 C00X C018 173.2(12) . . . . ?
Ag04 S007 C00M C00Y -87.3(11) . . . . ?
Ag04 S007 C00M C016 152.6(12) . . . . ?
Ag04 S008 C00X C015 -137.1(13) 2_655 . . . ?
Ag04 S008 C00X C018 92.3(14) 2_655 . . . ?
S1 C00D C00N C00E -108.9(11) . . . . ?
S1 C00D C00N C00I 135.1(10) . . . . ?
S1 C00D C00N C00P 14.2(15) . . . . ?
S1 C00D C00O C00J -169.6(9) . . . . ?
S1 C00D C00O C00R -64.2(11) . . . . ?
S1 C00D C00O C00T 64.6(14) . . . . ?
S007 C00M C00Y C00U 64.9(19) . . . . ?
S007 C00M C00Y C00W -62.5(13) . . . . ?
S007 C00M C00Y C012 -167.7(12) . . . . ?
S007 C00M C016 C6 -117(2) . . . . ?
S007 C00M C016 C00Z 130.3(15) . . . . ?
S007 C00M C016 C010 5(2) . . . . ?
S2 C00H C00K C00C 130.7(9) . . . . ?
S2 C00H C00K C00F 8.3(14) . . . . ?
S2 C00H C00K C00L -112.8(10) . . . . ?
S008 C00X C015 C15 71(2) . . . . ?
S008 C00X C015 C017 -62(2) . . . . ?
S008 C00X C015 C019 -165.7(14) . . . . ?
S008 C00X C018 C00V -108(2) . . . . ?
S008 C00X C018 C011 21(2) . . . . ?
S008 C00X C018 C013 133.6(15) . . . . ?
C009 C00A C00G C00C 4.2(11) . . . . ?
C009 C00B C00C C00G 58.3(12) . . . . ?
C009 C00B C00C C00K -57.2(12) . . . . ?
C009 C00H C00K C00C 5.1(12) . . . . ?
C009 C00H C00K C00F -117.3(12) . . . . ?
C009 C00H C00K C00L 121.7(11) . . . . ?
C00A C009 C00B C00C -55.2(11) . . . . ?
C00A C009 C00H S2 -61.1(11) . . . . ?
C00A C009 C00H C00K 65.6(11) . . . . ?
C00B C009 C00A C00G 31.5(11) . . . . ?
C00B C009 C00H S2 -166.0(9) . . . . ?
C00B C009 C00H C00K -39.3(12) . . . . ?
C00B C00C C00G C00A -39.0(11) . . . . ?
C00B C00C C00K C00F 154.7(10) . . . . ?
C00B C00C C00K C00H 32.0(12) . . . . ?
C00B C00C C00K C00L -81.6(13) . . . . ?
C00D C00O C00R C00Q -75.8(12) . . . . ?
C00G C00C C00K C00F 47.6(13) . . . . ?
C00G C00C C00K C00H -75.1(12) . . . . ?
C00G C00C C00K C00L 171.2(11) . . . . ?
C00H C009 C00A C00G -71.6(11) . . . . ?
C00H C009 C00B C00C 58.0(12) . . . . ?
C00I C00J C00O C00D 58.7(12) . . . . ?
C00I C00J C00O C00R -53.4(12) . . . . ?
C00I C00J C00O C00T -177.6(12) . . . . ?
C00I C00Q C00R C00O 9.3(13) . . . . ?
C00J C00I C00N C00D 28.9(14) . . . . ?
C00J C00I C00N C00E -87.8(13) . . . . ?
C00J C00I C00N C00P 151.5(12) . . . . ?
C00J C00I C00Q C00R -43.0(12) . . . . ?
C00J C00O C00R C00Q 28.1(12) . . . . ?
C00K C00C C00G C00A 69.9(11) . . . . ?
C13 C013 C018 C00V -179(3) . . . . ?
C13 C013 C018 C00X -64(2) . . . . ?
C13 C013 C018 C011 51(3) . . . . ?
C13 C013 C019 C015 54(2) . . . . ?
C00M C00Y C012 C00Z 57(2) . . . . ?
C15 C015 C017 C13 160(3) . . . . ?
C15 C015 C019 C013 176(2) . . . . ?
C00N C00D C00O C00J -42.4(13) . . . . ?
C00N C00D C00O C00R 63.0(12) . . . . ?
C00N C00D C00O C00T -168.2(12) . . . . ?
C00N C00I C00J C00O -54.8(13) . . . . ?
C00N C00I C00Q C00R 65.2(13) . . . . ?
C00O C00D C00N C00E 124.3(12) . . . . ?
C00O C00D C00N C00I 8.3(13) . . . . ?
C00O C00D C00N C00P -112.6(13) . . . . ?
C00Q C00I C00J C00O 59.6(11) . . . . ?
C00Q C00I C00N C00D -76.6(12) . . . . ?
C00Q C00I C00N C00E 166.7(11) . . . . ?
C00Q C00I C00N C00P 46.0(14) . . . . ?
C00S C009 C00A C00G 157.9(10) . . . . ?
C00S C009 C00B C00C -179.2(13) . . . . ?
C00S C009 C00H S2 69.2(14) . . . . ?
C00S C009 C00H C00K -164.1(11) . . . . ?
C00T C00O C00R C00Q 154.9(10) . . . . ?
C00U C00Y C012 C00Z -178(2) . . . . ?
C00W C00Y C012 C00Z -55(2) . . . . ?
C00X C015 C017 C13 -67(3) . . . . ?
C00X C015 C019 C013 52(2) . . . . ?
C00Y C00M C016 C6 117(2) . . . . ?
C00Y C00M C016 C00Z 4.6(19) . . . . ?
C00Y C00M C016 C010 -120.4(19) . . . . ?
C00Y C00W C014 C00Z 7(2) . . . . ?
C012 C00Z C014 C00W -41.6(19) . . . . ?
C012 C00Z C016 C6 -83(2) . . . . ?
C012 C00Z C016 C00M 31(2) . . . . ?
C012 C00Z C016 C010 156.5(18) . . . . ?
C013 C13 C017 C015 -1(4) . . . . ?
C014 C00W C00Y C00M -75.3(15) . . . . ?
C014 C00W C00Y C00U 156.5(15) . . . . ?
C014 C00W C00Y C012 29.8(18) . . . . ?
C014 C00Z C012 C00Y 60(2) . . . . ?
C014 C00Z C016 C6 172(2) . . . . ?
C014 C00Z C016 C00M -74(2) . . . . ?
C014 C00Z C016 C010 51(2) . . . . ?
C015 C00X C018 C00V 118(2) . . . . ?
C015 C00X C018 C011 -113(2) . . . . ?
C015 C00X C018 C013 0(2) . . . . ?
C016 C00M C00Y C00U -166.3(18) . . . . ?
C016 C00M C00Y C00W 66.3(15) . . . . ?
C016 C00M C00Y C012 -38.9(17) . . . . ?
C016 C00Z C012 C00Y -55(2) . . . . ?
C016 C00Z C014 C00W 66(2) . . . . ?
C017 C13 C013 C018 70(3) . . . . ?
C017 C13 C013 C019 -34(3) . . . . ?
C017 C015 C019 C013 -58(2) . . . . ?
C018 C00X C015 C15 -156(2) . . . . ?
C018 C00X C015 C017 70(2) . . . . ?
C018 C00X C015 C019 -33(2) . . . . ?
C018 C013 C019 C015 -54(2) . . . . ?
C019 C013 C018 C00V -82(3) . . . . ?
C019 C013 C018 C00X 34(2) . . . . ?
C019 C013 C018 C011 149(2) . . . . ?
C019 C015 C017 C13 36(3) . . . . ?
